data_7049549
loop_
_publ_author_name
'Li, Feng-Cai'
'Tan, Li-Kun'
'Li, Xi-Li'
'Kong, Hua-Jie'
'Ge, Li-Ming'
'Yue, Ling-Yu'
'Han, Li-Feng'

_publ_section_title
;
 Syntheses, structures and catalytic properties of Evans-Showell-type
 polyoxometalate-based 3D metal-organic complexes constructed from the
 semi-rigid bis(pyridylformyl)piperazine ligand and transition metals.
;
_journal_issue 17
_journal_name_full 'Dalton transactions (Cambridge, England : 2003)'
_journal_page_first 5831
_journal_page_last 5841
_journal_paper_doi 10.1039/c9dt00499h
_journal_volume 48
_journal_year 2019
_chemical_formula_moiety 'C16 H26 Co2 Cu2 Mo10 N4 O45, C16 H22 Cu N4 O5'
_chemical_formula_sum 'C32 H48 Co2 Cu3 Mo10 N8 O50'
_chemical_formula_weight 2612.66
_space_group_crystal_system triclinic
_space_group_IT_number 2
_space_group_name_Hall '-P 1'
_space_group_name_H-M_alt 'P -1'
_symmetry_space_group_name_Hall '-P 1'
_symmetry_space_group_name_H-M 'P -1'
_atom_sites_solution_hydrogens mixed
_atom_sites_solution_primary dual
_audit_creation_date 2018-12-05
_audit_creation_method
;
Olex2 1.2
(compiled 2018.05.29 svn.r3508 for OlexSys, GUI svn.r5506)
;
_audit_update_record
;
2018-12-14 deposited with the CCDC.    2019-04-01 downloaded from the CCDC.
;
_cell_angle_alpha 78.079(4)
_cell_angle_beta 82.282(4)
_cell_angle_gamma 83.825(3)
_cell_formula_units_Z 2
_cell_length_a 12.1598(5)
_cell_length_b 14.1021(6)
_cell_length_c 23.8608(12)
_cell_measurement_reflns_used 9029
_cell_measurement_temperature 293(2)
_cell_measurement_theta_max 28.3700
_cell_measurement_theta_min 3.3380
_cell_volume 3953.6(3)
_computing_molecular_graphics 'Olex2 (Dolomanov et al., 2009)'
_computing_publication_material 'Olex2 (Dolomanov et al., 2009)'
_computing_structure_refinement 'ShelXL (Sheldrick, 2015)'
_computing_structure_solution 'ShelXT (Sheldrick, 2015)'
_diffrn_ambient_temperature 298.15
_diffrn_measured_fraction_theta_full 0.997
_diffrn_measured_fraction_theta_max 0.997
_diffrn_measurement_device_type 'multiwire proportional'
_diffrn_measurement_method 'phi and omega scans'
_diffrn_radiation_monochromator graphite
_diffrn_radiation_type MoK\a
_diffrn_radiation_wavelength 0.71073
_diffrn_reflns_av_R_equivalents 0.0604
_diffrn_reflns_av_unetI/netI 0.0887
_diffrn_reflns_Laue_measured_fraction_full 0.997
_diffrn_reflns_Laue_measured_fraction_max 0.997
_diffrn_reflns_limit_h_max 15
_diffrn_reflns_limit_h_min -15
_diffrn_reflns_limit_k_max 17
_diffrn_reflns_limit_k_min -17
_diffrn_reflns_limit_l_max 29
_diffrn_reflns_limit_l_min -29
_diffrn_reflns_number 37927
_diffrn_reflns_point_group_measured_fraction_full 0.997
_diffrn_reflns_point_group_measured_fraction_max 0.997
_diffrn_reflns_theta_full 25.242
_diffrn_reflns_theta_max 26.500
_diffrn_reflns_theta_min 3.008
_exptl_absorpt_coefficient_mu 2.820
_exptl_absorpt_correction_T_max 1.00000
_exptl_absorpt_correction_T_min 0.70871
_exptl_absorpt_correction_type multi-scan
_exptl_crystal_colour 'clear dark green'
_exptl_crystal_colour_lustre clear
_exptl_crystal_colour_modifier dark
_exptl_crystal_colour_primary green
_exptl_crystal_density_diffrn 2.195
_exptl_crystal_description block
_exptl_crystal_F_000 2514
_exptl_crystal_size_max 0.28
_exptl_crystal_size_mid 0.25
_exptl_crystal_size_min 0.23
_refine_diff_density_max 1.606
_refine_diff_density_min -2.842
_refine_diff_density_rms 0.275
_refine_ls_extinction_method none
_refine_ls_goodness_of_fit_ref 1.060
_refine_ls_hydrogen_treatment constr
_refine_ls_matrix_type full
_refine_ls_number_parameters 954
_refine_ls_number_reflns 16348
_refine_ls_number_restraints 1020
_refine_ls_restrained_S_all 1.036
_refine_ls_R_factor_all 0.1279
_refine_ls_R_factor_gt 0.0923
_refine_ls_shift/su_max 0.001
_refine_ls_shift/su_mean 0.000
_refine_ls_structure_factor_coef Fsqd
_refine_ls_weighting_details 'w=1/[\s^2^(Fo^2^)+(0.0871P)^2^+116.2981P] where P=(Fo^2^+2Fc^2^)/3'
_refine_ls_weighting_scheme calc
_refine_ls_wR_factor_gt 0.2229
_refine_ls_wR_factor_ref 0.2481
_reflns_Friedel_coverage 0.000
_reflns_number_gt 11050
_reflns_number_total 16348
_reflns_threshold_expression 'I > 2\s(I)'
_cod_data_source_file c9dt00499h2.cif
_cod_data_source_block 1
_cod_depositor_comments 'Adding full bibliography for 7049549--7049550.cif.'
_cod_database_code 7049549
_shelx_shelxl_version_number 2014/7
_shelx_space_group_comment
;
The symmetry employed for this shelxl refinement is uniquely defined
by the following loop, which should always be used as a source of
symmetry information in preference to the above space-group names.
They are only intended as comments.
;
_olex2_refinement_description
;
1. Fixed Uiso
 At 1.2 times of:
  All C(H) groups, All C(H,H) groups
 At 1.5 times of:
  All O(H,H) groups
2. Uiso/Uaniso restraints and constraints
O1 \\sim O50 \\sim O2 \\sim O3 \\sim O4 \\sim O5 \\sim O6 \\sim O7 \\sim O8
\\sim O9 \\sim O10 \\sim O11 \\sim O12 \\sim O13 \\sim O14 \\sim O15 \\sim O16
\\sim O17 \\sim O18 \\sim O19 \\sim O20 \\sim O21 \\sim O22 \\sim O23 \\sim O24
\\sim O25 \\sim O26 \\sim O27 \\sim O28 \\sim O29 \\sim O30 \\sim O31 \\sim O32
\\sim O33 \\sim O34 \\sim O35 \\sim O36 \\sim O37 \\sim O38 \\sim O39 \\sim O40
\\sim O43 \\sim O44 \\sim O45 \\sim O46 \\sim O41 \\sim O42 \\sim O47 \\sim O48
\\sim O49: within 3.8A with sigma of 0.01 and sigma for terminal atoms of 0.02
Uanis(O44) \\sim Ueq: with sigma of 0.001 and sigma for terminal atoms of 0.002
3.a Rotating group:
 O50(H50a,H50b), O43(H43a,H43b), O44(H44a,H44b), O45(H45a,H45b), O46(H46a,
 H46b), O47(Hp,Hq), O48(Hr,Hs), O49(Ht,Hu)
3.b Secondary CH2 refined with riding coordinates:
 C7(H7a,H7b), C8(H8a,H8b), C15(H15a,H15b), C16(H16a,H16b), C23(Hd,He), C24(Hf,
 Hg), C25(Hh,Hi), C26(Hj,Hk)
3.c Aromatic/amide H refined with riding coordinates:
 C1(H1), C2(H2), C3(H3), C4(H4), C9(H9), C10(H10), C11(H11), C12(H12), C17(H),
 C18(Ha), C19(Hb), C20(Hc), C29(Hl), C30(Hm), C31(Hn), C32(Ho)
;
_olex2_submission_special_instructions 'No special instructions were received'

loop_
_space_group_symop_operation_xyz
'x, y, z'
'-x, -y, -z'

loop_
_atom_site_label
_atom_site_type_symbol
_atom_site_fract_x
_atom_site_fract_y
_atom_site_fract_z
_atom_site_U_iso_or_equiv
_atom_site_adp_type
_atom_site_occupancy
_atom_site_site_symmetry_order
_atom_site_calc_flag
_atom_site_refinement_flags_posn
_atom_site_refinement_flags_adp
C1 C 0.3777(11) 0.4434(10) 0.9110(6) 0.031(3) Uani 1 1 d . .
H1 H 0.3868 0.5075 0.8928 0.037 Uiso 1 1 calc R .
C2 C 0.4529(13) 0.2837(12) 0.9429(6) 0.038(4) Uani 1 1 d . .
H2 H 0.5141 0.2380 0.9454 0.045 Uiso 1 1 calc R .
C3 C 0.3521(11) 0.2559(10) 0.9661(6) 0.030(3) Uani 1 1 d . .
H3 H 0.3448 0.1924 0.9859 0.035 Uiso 1 1 calc R .
C4 C 0.2595(13) 0.3205(11) 0.9611(7) 0.038(4) Uani 1 1 d . .
H4 H 0.1890 0.3011 0.9759 0.046 Uiso 1 1 calc R .
C5 C 0.2739(11) 0.4160(11) 0.9331(6) 0.031(3) Uani 1 1 d . .
C6 C 0.1755(13) 0.4924(12) 0.9207(7) 0.040(4) Uani 1 1 d . .
C7 C -0.0022(12) 0.5733(13) 0.9477(7) 0.042(4) Uani 1 1 d . .
H7A H -0.0037 0.5897 0.9062 0.051 Uiso 1 1 calc R .
H7B H -0.0011 0.6331 0.9616 0.051 Uiso 1 1 calc R .
C8 C 0.1036(11) 0.4766(11) 1.0245(6) 0.031(3) Uani 1 1 d . .
H8A H 0.1085 0.5327 1.0414 0.037 Uiso 1 1 calc R .
H8B H 0.1695 0.4326 1.0314 0.037 Uiso 1 1 calc R .
C9 C 0.6587(12) 0.3622(10) 0.9997(6) 0.031(3) Uani 1 1 d . .
H9 H 0.5949 0.4036 1.0051 0.038 Uiso 1 1 calc R .
C10 C 0.7926(11) 0.2919(11) 0.9379(6) 0.031(3) Uani 1 1 d . .
H10 H 0.8212 0.2842 0.9008 0.038 Uiso 1 1 calc R .
C11 C 0.7136(12) 0.3186(11) 1.0473(7) 0.035(3) Uani 1 1 d . .
H11 H 0.6844 0.3279 1.0840 0.042 Uiso 1 1 calc R .
C12 C 0.8121(14) 0.2614(11) 1.0394(7) 0.042(4) Uani 1 1 d . .
H12 H 0.8511 0.2332 1.0705 0.051 Uiso 1 1 calc R .
C13 C 0.8512(12) 0.2471(10) 0.9846(6) 0.033(3) Uani 1 1 d . .
C14 C 0.9646(13) 0.1946(12) 0.9685(7) 0.041(4) Uani 1 1 d . .
C15 C 1.0952(14) 0.0528(12) 0.9837(9) 0.051(4) Uani 1 1 d . .
H15A H 1.1288 0.0437 1.0193 0.061 Uiso 1 1 calc R .
H15B H 1.1406 0.0941 0.9540 0.061 Uiso 1 1 calc R .
C16 C 1.0947(16) -0.0410(12) 0.9676(9) 0.054(5) Uani 1 1 d . .
H16A H 1.1687 -0.0744 0.9679 0.065 Uiso 1 1 calc R .
H16B H 1.0738 -0.0316 0.9288 0.065 Uiso 1 1 calc R .
Co1 Co 0.76810(14) 0.65662(12) 0.67021(8) 0.0226(4) Uani 1 1 d . .
Co2 Co 0.78880(15) 0.73535(13) 0.76602(8) 0.0236(4) Uani 1 1 d . .
Cu1 Cu 0.62048(14) 0.41178(13) 0.87662(7) 0.0297(4) Uani 1 1 d . .
Cu2 Cu 0.1685(3) 0.4806(3) 0.79579(14) 0.0862(9) Uani 1 1 d . .
Mo1 Mo 0.58366(9) 0.61179(8) 0.76505(5) 0.0235(3) Uani 1 1 d . .
Mo2 Mo 0.61599(10) 0.68637(9) 0.88226(5) 0.0282(3) Uani 1 1 d . .
Mo3 Mo 0.81639(11) 0.82785(9) 0.88003(6) 0.0328(3) Uani 1 1 d . .
Mo4 Mo 0.99548(11) 0.86921(10) 0.76378(6) 0.0352(3) Uani 1 1 d . .
Mo5 Mo 0.97345(10) 0.77080(10) 0.65265(5) 0.0316(3) Uani 1 1 d . .
Mo6 Mo 0.72392(10) 0.89206(9) 0.66526(5) 0.0290(3) Uani 1 1 d . .
Mo7 Mo 0.71955(10) 0.80435(9) 0.54889(5) 0.0287(3) Uani 1 1 d . .
Mo8 Mo 0.75096(11) 0.56528(9) 0.55469(5) 0.0305(3) Uani 1 1 d . .
Mo9 Mo 0.80064(10) 0.42356(9) 0.67764(5) 0.0278(3) Uani 1 1 d . .
Mo10 Mo 0.84436(9) 0.52134(8) 0.78583(5) 0.0238(3) Uani 1 1 d . .
N1 N 0.4681(9) 0.3776(9) 0.9155(5) 0.033(3) Uani 1 1 d . .
N2 N 0.0993(10) 0.5082(10) 0.9615(5) 0.036(3) Uani 1 1 d . .
N3 N 0.6945(9) 0.3465(9) 0.9461(5) 0.029(3) Uani 1 1 d . .
N4 N 0.9855(10) 0.1006(10) 0.9915(6) 0.042(3) Uani 1 1 d . .
O1 O 0.4906(8) 0.6309(7) 0.7163(4) 0.036(2) Uani 1 1 d . U
O50 O 0.6301(11) 0.2733(10) 0.8370(5) 0.058(3) Uani 1 1 d . U
H50A H 0.6128 0.2231 0.8638 0.088 Uiso 1 1 d GR .
H50B H 0.6988 0.2570 0.8239 0.088 Uiso 1 1 d GR .
O2 O 0.5552(8) 0.4992(7) 0.8106(4) 0.0314(17) Uani 1 1 d . U
O3 O 0.5306(8) 0.6930(7) 0.8166(4) 0.0294(16) Uani 1 1 d . U
O4 O 0.7316(8) 0.6226(7) 0.8123(4) 0.0286(14) Uani 1 1 d . U
O5 O 0.5924(9) 0.5701(7) 0.9178(4) 0.037(2) Uani 1 1 d . U
O6 O 0.5244(9) 0.7594(8) 0.9159(5) 0.042(2) Uani 1 1 d . U
O7 O 0.7502(8) 0.7055(7) 0.9094(4) 0.0325(17) Uani 1 1 d . U
O8 O 0.6943(8) 0.8084(7) 0.8173(4) 0.0281(15) Uani 1 1 d . U
O9 O 0.7232(9) 0.9072(8) 0.9117(5) 0.041(2) Uani 1 1 d . U
O10 O 0.9239(9) 0.8027(8) 0.9213(5) 0.044(2) Uani 1 1 d . U
O11 O 0.8765(8) 0.9200(7) 0.8140(5) 0.0370(18) Uani 1 1 d . U
O12 O 0.9049(8) 0.7405(7) 0.8133(4) 0.0316(16) Uani 1 1 d . U
O13 O 1.0988(9) 0.8490(9) 0.8062(5) 0.048(3) Uani 1 1 d . U
O14 O 1.0182(10) 0.9769(9) 0.7160(5) 0.051(3) Uani 1 1 d . U
O15 O 0.8472(8) 0.8444(7) 0.7136(4) 0.0303(15) Uani 1 1 d . U
O16 O 1.0509(8) 0.7728(7) 0.7163(4) 0.0353(18) Uani 1 1 d . U
O17 O 1.0144(9) 0.8720(8) 0.6066(5) 0.043(2) Uani 1 1 d . U
O18 O 1.0445(8) 0.6741(8) 0.6249(5) 0.042(2) Uani 1 1 d . U
O19 O 0.8742(8) 0.6505(7) 0.7217(4) 0.0286(15) Uani 1 1 d . U
O20 O 0.6792(7) 0.7327(7) 0.7174(4) 0.0269(14) Uani 1 1 d . U
O21 O 0.6261(9) 0.9360(7) 0.7146(5) 0.040(2) Uani 1 1 d . U
O22 O 0.7877(9) 0.9914(7) 0.6270(5) 0.040(2) Uani 1 1 d . U
O23 O 0.8267(8) 0.7737(7) 0.6251(4) 0.0292(15) Uani 1 1 d . U
O24 O 0.6412(8) 0.8677(7) 0.6100(4) 0.0328(17) Uani 1 1 d . U
O25 O 0.8047(9) 0.8914(8) 0.5127(5) 0.042(2) Uani 1 1 d . U
O26 O 0.6107(8) 0.8143(8) 0.5088(4) 0.038(2) Uani 1 1 d . U
O27 O 0.8071(8) 0.6916(7) 0.5258(4) 0.0338(17) Uani 1 1 d . U
O28 O 0.8550(8) 0.5664(7) 0.6276(4) 0.0280(15) Uani 1 1 d . U
O29 O 0.6664(7) 0.6679(7) 0.6126(4) 0.0270(15) Uani 1 1 d . U
O30 O 0.8560(9) 0.4983(8) 0.5213(5) 0.043(2) Uani 1 1 d . U
O31 O 0.6411(9) 0.5708(8) 0.5158(4) 0.041(2) Uani 1 1 d . U
O32 O 0.6998(8) 0.4702(7) 0.6220(4) 0.0322(17) Uani 1 1 d . U
O33 O 0.8977(9) 0.3543(7) 0.6420(4) 0.038(2) Uani 1 1 d . U
O34 O 0.7241(9) 0.3407(7) 0.7247(4) 0.036(2) Uani 1 1 d . U
O35 O 0.9035(8) 0.4505(7) 0.7301(4) 0.0293(16) Uani 1 1 d . U
O36 O 0.7160(7) 0.5460(6) 0.7219(4) 0.0258(14) Uani 1 1 d . U
O37 O 0.9604(8) 0.5336(8) 0.8183(4) 0.035(2) Uani 1 1 d . U
O38 O 0.7705(8) 0.4349(7) 0.8346(4) 0.0288(17) Uani 1 1 d . U
O39 O 1.0340(9) 0.2428(9) 0.9356(5) 0.054(3) Uani 1 1 d . U
O40 O 0.1695(10) 0.5303(11) 0.8696(5) 0.063(3) Uani 1 1 d . U
O43 O 0.1971(13) 0.6123(11) 0.7554(6) 0.077(4) Uani 1 1 d . U
H43A H 0.2702 0.6250 0.7517 0.115 Uiso 1 1 d GR .
H43B H 0.1647 0.6587 0.7754 0.115 Uiso 1 1 d GR .
O44 O 0.3471(15) 0.4298(13) 0.7780(8) 0.093(4) Uani 1 1 d . U
H44A H 0.3732 0.4238 0.7379 0.139 Uiso 1 1 d GR .
H44B H 0.3675 0.3625 0.7967 0.139 Uiso 1 1 d GR .
O45 O 0.1335(14) 0.4449(14) 0.7249(7) 0.090(4) Uani 1 1 d . U
H45A H 0.1610 0.3797 0.7189 0.135 Uiso 1 1 d GR .
H45B H 0.1677 0.4812 0.6882 0.135 Uiso 1 1 d GR .
O46 O 0.1265(17) 0.3507(14) 0.8348(8) 0.103(5) Uani 1 1 d . U
H46A H 0.1501 0.3042 0.8137 0.154 Uiso 1 1 d GR .
H46B H 0.0515 0.3454 0.8400 0.154 Uiso 1 1 d GR .
C17 C 0.7004(14) 0.2421(14) 0.6088(8) 0.050(4) Uani 1 1 d . .
H H 0.7137 0.2346 0.6470 0.060 Uiso 1 1 calc R .
C18 C 0.7630(15) 0.2358(13) 0.5152(7) 0.044(4) Uani 1 1 d . .
HA H 0.8212 0.2274 0.4867 0.053 Uiso 1 1 calc R .
C19 C 0.5936(16) 0.2634(15) 0.5957(9) 0.060(5) Uani 1 1 d . .
HB H 0.5358 0.2738 0.6241 0.072 Uiso 1 1 calc R .
C20 C 0.5735(16) 0.2689(17) 0.5407(10) 0.069(6) Uani 1 1 d . .
HC H 0.5016 0.2846 0.5304 0.083 Uiso 1 1 calc R .
C21 C 0.6576(13) 0.2517(12) 0.5015(8) 0.045(4) Uani 1 1 d . .
C22 C 0.6409(16) 0.2629(15) 0.4382(9) 0.058(5) Uani 1 1 d . .
C23 C 0.6822(12) 0.2082(11) 0.3462(7) 0.041(4) Uani 1 1 d . .
HD H 0.6551 0.2749 0.3318 0.050 Uiso 1 1 calc R .
HE H 0.7584 0.1986 0.3288 0.050 Uiso 1 1 calc R .
C24 C 0.6161(15) 0.1446(13) 0.3289(7) 0.050(4) Uani 1 1 d . .
HF H 0.6257 0.1526 0.2872 0.061 Uiso 1 1 calc R .
HG H 0.5380 0.1596 0.3413 0.061 Uiso 1 1 calc R .
C25 C 0.7161(15) 0.0913(12) 0.4357(8) 0.047(4) Uani 1 1 d . .
HH H 0.7062 0.0835 0.4774 0.057 Uiso 1 1 calc R .
HI H 0.7941 0.0759 0.4234 0.057 Uiso 1 1 calc R .
C26 C 0.6454(13) 0.0241(12) 0.4172(7) 0.043(4) Uani 1 1 d . .
HJ H 0.6718 -0.0430 0.4310 0.052 Uiso 1 1 calc R .
HK H 0.5687 0.0341 0.4337 0.052 Uiso 1 1 calc R .
C27 C 0.6918(16) -0.0201(13) 0.3230(8) 0.051(4) Uani 1 1 d . .
C28 C 0.7411(15) -0.1172(14) 0.3495(7) 0.047(4) Uani 1 1 d . .
C29 C 0.8449(13) -0.1254(12) 0.3711(7) 0.041(4) Uani 1 1 d . .
HL H 0.8769 -0.0689 0.3723 0.050 Uiso 1 1 calc R .
C30 C 0.8492(15) -0.2923(13) 0.3895(8) 0.050(4) Uani 1 1 d . .
HM H 0.8848 -0.3524 0.4039 0.060 Uiso 1 1 calc R .
C31 C 0.7484(15) -0.2920(14) 0.3689(10) 0.060(5) Uani 1 1 d . .
HN H 0.7161 -0.3493 0.3699 0.072 Uiso 1 1 calc R .
C32 C 0.6981(17) -0.2023(17) 0.3469(9) 0.065(6) Uani 1 1 d . .
HO H 0.6332 -0.1991 0.3298 0.078 Uiso 1 1 calc R .
Cu3 Cu 0.94418(15) 0.21944(13) 0.58854(8) 0.0329(4) Uani 1 1 d . .
N5 N 0.7858(10) 0.2317(9) 0.5694(6) 0.036(3) Uani 1 1 d . .
N6 N 0.6809(11) 0.1930(9) 0.4088(6) 0.043(3) Uani 1 1 d . .
N7 N 0.6515(11) 0.0433(10) 0.3553(6) 0.042(3) Uani 1 1 d . .
N8 N 0.9000(10) -0.2125(8) 0.3903(5) 0.033(3) Uani 1 1 d . .
O41 O 0.5850(15) 0.3378(11) 0.4138(7) 0.084(5) Uani 1 1 d . U
O42 O 0.6857(15) -0.0037(13) 0.2695(6) 0.088(6) Uani 1 1 d . U
O47 O 0.8930(10) 0.1366(10) 0.6630(6) 0.059(3) Uani 1 1 d . U
HP H 0.9236 0.1484 0.6932 0.089 Uiso 1 1 d GR .
HQ H 0.9164 0.0733 0.6641 0.089 Uiso 1 1 d GR .
O48 O 0.9821(8) 0.3179(7) 0.5174(4) 0.038(2) Uani 1 1 d . U
HR H 0.9411 0.3721 0.5183 0.056 Uiso 1 1 d GR .
HS H 0.9642 0.2999 0.4872 0.056 Uiso 1 1 d GR .
O49 O 0.9798(10) 0.0868(8) 0.5436(5) 0.047(3) Uani 1 1 d . U
HT H 0.9194 0.0747 0.5317 0.071 Uiso 1 1 d GR .
HU H 0.9963 0.0344 0.5683 0.071 Uiso 1 1 d GR .

loop_
_atom_site_aniso_label
_atom_site_aniso_U_11
_atom_site_aniso_U_22
_atom_site_aniso_U_33
_atom_site_aniso_U_23
_atom_site_aniso_U_13
_atom_site_aniso_U_12
C1 0.022(7) 0.022(7) 0.045(8) 0.002(6) -0.002(6) -0.004(5)
C2 0.035(8) 0.041(9) 0.032(8) -0.005(7) 0.004(6) 0.009(7)
C3 0.017(6) 0.020(7) 0.047(8) -0.002(6) 0.006(6) -0.003(5)
C4 0.027(8) 0.037(9) 0.052(10) -0.014(7) 0.000(7) -0.007(7)
C5 0.017(7) 0.038(8) 0.038(8) -0.006(6) -0.004(6) -0.009(6)
C6 0.029(8) 0.038(9) 0.044(9) 0.003(7) 0.004(7) 0.009(7)
C7 0.028(8) 0.052(10) 0.037(8) 0.000(7) 0.002(6) 0.014(7)
C8 0.020(7) 0.038(8) 0.035(8) -0.004(6) -0.016(6) 0.003(6)
C9 0.030(8) 0.025(7) 0.037(8) -0.001(6) -0.002(6) -0.003(6)
C10 0.022(7) 0.039(8) 0.031(7) 0.001(6) -0.004(6) -0.005(6)
C11 0.028(8) 0.039(9) 0.038(8) -0.007(7) -0.006(6) -0.002(6)
C12 0.051(10) 0.033(9) 0.040(9) 0.006(7) -0.012(7) -0.008(7)
C13 0.034(8) 0.021(7) 0.044(8) 0.000(6) -0.009(7) -0.014(6)
C14 0.035(9) 0.038(9) 0.048(9) -0.004(7) -0.012(7) -0.001(7)
C15 0.041(10) 0.035(9) 0.070(12) -0.006(8) 0.002(9) 0.004(7)
C16 0.050(11) 0.033(9) 0.074(13) -0.008(9) 0.007(9) 0.005(8)
Co1 0.0191(9) 0.0168(9) 0.0293(9) 0.0000(7) -0.0021(7) 0.0004(7)
Co2 0.0193(9) 0.0205(9) 0.0299(9) -0.0017(7) -0.0026(7) -0.0032(7)
Cu1 0.0191(8) 0.0300(9) 0.0342(9) 0.0057(7) -0.0019(7) -0.0002(7)
Cu2 0.075(2) 0.098(2) 0.0767(19) 0.0045(17) -0.0047(16) -0.0111(18)
Mo1 0.0157(5) 0.0227(6) 0.0296(6) 0.0004(5) -0.0032(4) -0.0007(4)
Mo2 0.0269(6) 0.0265(6) 0.0296(6) -0.0036(5) -0.0013(5) -0.0006(5)
Mo3 0.0367(7) 0.0267(7) 0.0359(7) -0.0054(5) -0.0089(5) -0.0020(5)
Mo4 0.0280(7) 0.0305(7) 0.0454(8) 0.0018(6) -0.0079(6) -0.0084(5)
Mo5 0.0199(6) 0.0360(7) 0.0350(7) 0.0031(5) -0.0027(5) -0.0049(5)
Mo6 0.0270(6) 0.0199(6) 0.0385(7) -0.0002(5) -0.0072(5) -0.0013(5)
Mo7 0.0265(6) 0.0252(6) 0.0314(6) 0.0019(5) -0.0057(5) -0.0007(5)
Mo8 0.0307(7) 0.0277(7) 0.0325(7) -0.0048(5) -0.0042(5) -0.0010(5)
Mo9 0.0287(6) 0.0199(6) 0.0337(6) -0.0043(5) -0.0016(5) -0.0011(5)
Mo10 0.0183(5) 0.0209(6) 0.0296(6) -0.0002(5) -0.0032(4) 0.0007(4)
N1 0.014(5) 0.043(7) 0.039(7) 0.003(6) -0.007(5) -0.002(5)
N2 0.021(6) 0.050(8) 0.031(6) -0.002(6) -0.007(5) 0.010(6)
N3 0.018(6) 0.030(6) 0.037(6) -0.003(5) -0.004(5) -0.002(5)
N4 0.015(6) 0.035(7) 0.067(9) 0.005(6) 0.005(6) -0.004(5)
O1 0.032(5) 0.034(5) 0.039(5) 0.003(4) -0.009(4) 0.000(4)
O50 0.050(6) 0.065(7) 0.056(6) -0.013(6) 0.013(5) -0.007(6)
O2 0.024(3) 0.029(3) 0.040(4) -0.002(3) -0.007(3) -0.002(3)
O3 0.027(3) 0.025(3) 0.037(3) -0.007(3) -0.005(3) 0.001(3)
O4 0.022(3) 0.027(3) 0.034(3) -0.001(3) -0.003(2) -0.002(2)
O5 0.040(5) 0.029(5) 0.040(5) 0.003(4) -0.002(4) -0.009(4)
O6 0.039(5) 0.044(5) 0.040(5) -0.009(4) 0.002(4) -0.005(4)
O7 0.025(3) 0.034(3) 0.037(3) -0.002(3) -0.009(3) -0.001(3)
O8 0.024(3) 0.023(3) 0.038(3) -0.007(3) -0.005(3) 0.000(3)
O9 0.040(5) 0.032(5) 0.053(5) -0.013(4) -0.007(4) 0.000(4)
O10 0.044(5) 0.041(5) 0.049(5) -0.009(4) -0.018(4) -0.001(4)
O11 0.033(3) 0.030(3) 0.047(4) -0.002(3) -0.009(3) -0.003(3)
O12 0.025(3) 0.031(3) 0.037(3) -0.001(3) -0.007(3) -0.002(3)
O13 0.038(5) 0.045(6) 0.060(6) -0.004(5) -0.015(5) -0.004(5)
O14 0.042(5) 0.045(5) 0.062(6) 0.003(5) -0.005(5) -0.017(5)
O15 0.023(3) 0.027(3) 0.039(3) -0.002(3) -0.006(3) -0.004(3)
O16 0.027(3) 0.030(3) 0.046(4) 0.001(3) -0.003(3) -0.008(3)
O17 0.028(4) 0.043(5) 0.053(5) 0.012(4) -0.009(4) -0.007(4)
O18 0.023(5) 0.049(5) 0.048(5) -0.006(5) 0.004(4) 0.003(4)
O19 0.022(3) 0.026(3) 0.035(3) -0.001(3) -0.002(3) -0.001(3)
O20 0.023(3) 0.023(3) 0.035(3) -0.003(3) -0.004(3) -0.004(2)
O21 0.045(5) 0.030(5) 0.047(5) -0.013(4) -0.015(4) 0.013(4)
O22 0.041(5) 0.022(4) 0.054(5) 0.001(4) -0.008(4) -0.008(4)
O23 0.023(3) 0.025(3) 0.036(3) -0.001(3) -0.001(3) -0.003(3)
O24 0.031(3) 0.026(3) 0.038(3) 0.000(3) -0.004(3) 0.001(3)
O25 0.036(5) 0.036(5) 0.045(5) 0.010(4) 0.001(4) -0.004(4)
O26 0.030(5) 0.037(5) 0.044(5) 0.000(4) -0.011(4) -0.003(4)
O27 0.030(3) 0.032(3) 0.035(3) 0.002(3) -0.001(3) -0.002(3)
O28 0.024(3) 0.025(3) 0.032(3) -0.001(3) -0.001(3) 0.001(3)
O29 0.022(3) 0.023(3) 0.034(3) 0.001(3) -0.003(3) -0.004(3)
O30 0.045(5) 0.043(5) 0.040(5) -0.005(4) -0.005(4) -0.002(4)
O31 0.045(5) 0.039(5) 0.039(5) -0.004(4) -0.010(4) -0.005(4)
O32 0.029(3) 0.027(3) 0.037(3) -0.001(3) -0.001(3) -0.001(3)
O33 0.038(5) 0.030(5) 0.042(5) -0.001(4) 0.001(4) -0.005(4)
O34 0.034(4) 0.034(4) 0.040(4) -0.006(4) -0.002(4) -0.005(4)
O35 0.025(3) 0.024(3) 0.036(3) -0.001(3) -0.003(3) 0.001(3)
O36 0.022(3) 0.022(3) 0.034(3) -0.004(2) -0.002(2) -0.005(2)
O37 0.024(4) 0.038(5) 0.042(5) -0.003(4) -0.005(4) -0.003(4)
O38 0.026(3) 0.023(3) 0.034(4) 0.001(3) -0.001(3) 0.001(3)
O39 0.031(6) 0.047(7) 0.066(8) 0.018(6) 0.004(6) 0.003(5)
O40 0.044(6) 0.090(8) 0.043(6) 0.005(6) 0.001(5) 0.006(6)
O43 0.059(7) 0.080(8) 0.080(7) 0.009(7) -0.005(6) -0.010(6)
O44 0.092(4) 0.093(4) 0.092(4) -0.016(2) -0.009(2) -0.007(2)
O45 0.084(9) 0.093(9) 0.090(8) -0.016(8) -0.001(7) -0.013(8)
O46 0.106(9) 0.092(9) 0.096(9) 0.001(8) 0.011(8) -0.008(8)
C17 0.037(9) 0.064(12) 0.056(11) -0.023(9) -0.003(8) -0.013(9)
C18 0.045(10) 0.050(10) 0.039(9) -0.005(8) -0.010(7) -0.007(8)
C19 0.039(10) 0.073(14) 0.077(14) -0.031(11) -0.005(9) -0.017(10)
C20 0.029(10) 0.091(17) 0.103(17) -0.053(14) -0.020(10) 0.006(10)
C21 0.026(8) 0.039(9) 0.078(12) -0.011(8) -0.020(8) -0.020(7)
C22 0.047(11) 0.053(12) 0.068(13) 0.011(10) -0.017(9) -0.005(9)
C23 0.022(7) 0.030(8) 0.064(11) 0.006(7) 0.000(7) 0.001(6)
C24 0.045(10) 0.052(11) 0.044(10) 0.005(8) 0.003(8) 0.003(8)
C25 0.049(10) 0.039(10) 0.049(10) 0.004(8) -0.008(8) -0.005(8)
C26 0.027(8) 0.043(10) 0.055(10) -0.003(8) 0.008(7) -0.012(7)
C27 0.061(12) 0.035(9) 0.057(11) -0.010(8) -0.016(9) 0.009(8)
C28 0.046(10) 0.064(12) 0.029(8) -0.002(8) -0.009(7) 0.001(9)
C29 0.027(8) 0.038(9) 0.055(10) 0.003(7) -0.016(7) 0.007(7)
C30 0.043(10) 0.040(10) 0.063(11) -0.009(8) -0.002(8) 0.003(8)
C31 0.032(9) 0.046(11) 0.106(17) -0.021(11) -0.015(10) -0.009(8)
C32 0.046(12) 0.076(15) 0.078(14) -0.026(12) -0.018(10) 0.000(11)
Cu3 0.0276(9) 0.0258(9) 0.0431(10) -0.0016(8) -0.0027(8) -0.0039(7)
N5 0.018(6) 0.030(7) 0.063(9) -0.012(6) -0.009(6) -0.005(5)
N6 0.038(8) 0.025(7) 0.064(9) 0.000(6) -0.014(7) -0.001(6)
N7 0.042(8) 0.039(8) 0.045(8) -0.001(6) -0.010(6) -0.007(6)
N8 0.035(7) 0.022(6) 0.037(7) -0.005(5) 0.008(5) -0.001(5)
O41 0.099(13) 0.059(10) 0.086(11) -0.004(8) -0.028(9) 0.030(9)
O42 0.110(13) 0.100(13) 0.047(8) -0.018(8) -0.024(8) 0.051(10)
O47 0.049(6) 0.051(7) 0.062(7) 0.009(6) 0.008(6) 0.001(5)
O48 0.033(5) 0.027(5) 0.045(5) 0.007(4) -0.003(4) 0.001(4)
O49 0.046(6) 0.030(5) 0.064(7) -0.001(5) -0.004(5) -0.013(5)

loop_
_atom_type_symbol
_atom_type_description
_atom_type_scat_dispersion_real
_atom_type_scat_dispersion_imag
_atom_type_scat_source
C C 0.0033 0.0016 'International Tables Vol C Tables 4.2.6.8 and 6.1.1.4'
H H 0.0000 0.0000 'International Tables Vol C Tables 4.2.6.8 and 6.1.1.4'
Co Co 0.3494 0.9721 'International Tables Vol C Tables 4.2.6.8 and 6.1.1.4'
Cu Cu 0.3201 1.2651 'International Tables Vol C Tables 4.2.6.8 and 6.1.1.4'
Mo Mo -1.6832 0.6857 'International Tables Vol C Tables 4.2.6.8 and 6.1.1.4'
N N 0.0061 0.0033 'International Tables Vol C Tables 4.2.6.8 and 6.1.1.4'
O O 0.0106 0.0060 'International Tables Vol C Tables 4.2.6.8 and 6.1.1.4'

loop_
_geom_angle_atom_site_label_1
_geom_angle_atom_site_label_2
_geom_angle_atom_site_label_3
_geom_angle
_geom_angle_site_symmetry_1
_geom_angle_site_symmetry_3
N1 C1 C5 120.5(13) . .
C3 C2 N1 121.7(14) . .
C2 C3 C4 120.6(14) . .
C3 C4 C5 118.2(14) . .
C1 C5 C4 120.3(14) . .
C1 C5 C6 116.9(13) . .
C4 C5 C6 122.6(13) . .
N2 C6 C5 120.7(14) . .
O40 C6 C5 116.3(14) . .
O40 C6 N2 122.8(14) . .
N2 C7 C8 109.6(13) . 2_567
N2 C8 C7 110.6(11) . 2_567
N3 C9 C11 122.4(14) . .
N3 C10 C13 121.1(14) . .
C12 C11 C9 119.4(15) . .
C13 C12 C11 118.7(15) . .
C10 C13 C14 115.4(14) . .
C12 C13 C10 120.0(15) . .
C12 C13 C14 124.2(14) . .
N4 C14 C13 119.6(14) . .
O39 C14 C13 117.5(14) . .
O39 C14 N4 122.8(15) . .
N4 C15 C16 112.5(16) . .
C15 C16 N4 109.8(15) . 2_757
Co2 Co1 Mo1 67.17(6) . .
Co2 Co1 Mo5 67.80(6) . .
Mo1 Co1 Mo5 134.96(7) . .
O19 Co1 Co2 42.5(3) . .
O19 Co1 Mo1 93.1(3) . .
O19 Co1 Mo5 52.1(3) . .
O19 Co1 O23 89.3(4) . .
O19 Co1 O28 94.3(4) . .
O19 Co1 O29 175.7(4) . .
O19 Co1 O36 84.9(4) . .
O20 Co1 Co2 42.3(3) . .
O20 Co1 Mo1 47.2(3) . .
O20 Co1 Mo5 96.3(3) . .
O20 Co1 O19 84.7(4) . .
O20 Co1 O23 88.6(4) . .
O20 Co1 O28 173.9(4) . .
O20 Co1 O29 97.2(4) . .
O20 Co1 O36 87.6(4) . .
O23 Co1 Co2 85.8(3) . .
O23 Co1 Mo1 135.1(3) . .
O23 Co1 Mo5 39.2(3) . .
O23 Co1 O28 97.4(4) . .
O23 Co1 O29 87.0(4) . .
O28 Co1 Co2 136.8(3) . .
O28 Co1 Mo1 127.0(3) . .
O28 Co1 Mo5 87.8(3) . .
O28 Co1 O29 84.2(4) . .
O29 Co1 Co2 139.0(3) . .
O29 Co1 Mo1 91.0(3) . .
O29 Co1 Mo5 123.7(3) . .
O36 Co1 Co2 87.8(3) . .
O36 Co1 Mo1 42.3(3) . .
O36 Co1 Mo5 136.0(3) . .
O36 Co1 O23 173.4(4) . .
O36 Co1 O28 86.3(4) . .
O36 Co1 O29 98.9(4) . .
Co1 Co2 Mo6 68.49(6) . .
Co1 Co2 Mo10 67.36(6) . .
Mo10 Co2 Mo6 135.80(7) . .
O4 Co2 Co1 87.6(3) . .
O4 Co2 Mo6 138.0(3) . .
O4 Co2 Mo10 41.8(3) . .
O4 Co2 O8 87.2(4) . .
O4 Co2 O12 95.5(4) . .
O4 Co2 O15 175.1(4) . .
O4 Co2 O19 85.9(4) . .
O4 Co2 O20 86.4(4) . .
O8 Co2 Co1 137.6(3) . .
O8 Co2 Mo6 88.3(3) . .
O8 Co2 Mo10 127.1(3) . .
O12 Co2 Co1 136.9(3) . .
O12 Co2 Mo6 125.7(3) . .
O12 Co2 Mo10 86.9(3) . .
O12 Co2 O8 85.5(4) . .
O15 Co2 Co1 87.5(3) . .
O15 Co2 Mo6 39.8(3) . .
O15 Co2 Mo10 135.0(3) . .
O15 Co2 O8 96.8(4) . .
O15 Co2 O12 87.6(4) . .
O19 Co2 Co1 42.2(3) . .
O19 Co2 Mo6 96.9(3) . .
O19 Co2 Mo10 46.2(3) . .
O19 Co2 O8 173.1(4) . .
O19 Co2 O12 95.1(4) . .
O19 Co2 O15 90.0(4) . .
O20 Co2 Co1 41.9(3) . .
O20 Co2 Mo6 52.6(3) . .
O20 Co2 Mo10 93.8(3) . .
O20 Co2 O8 95.7(4) . .
O20 Co2 O12 177.8(4) . .
O20 Co2 O15 90.4(4) . .
O20 Co2 O19 84.0(4) . .
N1 Cu1 O50 87.5(5) . .
N3 Cu1 N1 92.7(5) . .
N3 Cu1 O50 95.4(5) . .
O2 Cu1 N1 91.5(4) . .
O2 Cu1 N3 169.4(5) . .
O2 Cu1 O50 94.5(4) . .
O38 Cu1 N1 174.6(5) . .
O38 Cu1 N3 88.3(4) . .
O38 Cu1 O50 87.0(4) . .
O38 Cu1 O2 88.4(4) . .
O40 Cu2 O44 101.1(6) . .
O43 Cu2 O40 86.3(6) . .
O43 Cu2 O44 91.1(7) . .
O43 Cu2 O45 91.9(7) . .
O43 Cu2 O46 175.0(8) . .
O45 Cu2 O40 167.4(7) . .
O45 Cu2 O44 91.4(7) . .
O46 Cu2 O40 94.9(7) . .
O46 Cu2 O44 93.4(8) . .
O46 Cu2 O45 85.8(8) . .
O1 Mo1 Co1 90.3(4) . .
O1 Mo1 O2 105.2(5) . .
O1 Mo1 O3 105.6(5) . .
O1 Mo1 O4 163.3(4) . .
O1 Mo1 O20 92.9(4) . .
O1 Mo1 O36 100.7(4) . .
O2 Mo1 Co1 129.1(3) . .
O2 Mo1 O3 98.6(4) . .
O2 Mo1 O4 91.1(4) . .
O2 Mo1 O20 159.2(4) . .
O2 Mo1 O36 90.5(4) . .
O3 Mo1 Co1 123.8(3) . .
O3 Mo1 O4 74.7(4) . .
O3 Mo1 O20 86.0(4) . .
O3 Mo1 O36 148.7(4) . .
O4 Mo1 Co1 76.3(2) . .
O20 Mo1 Co1 38.8(2) . .
O20 Mo1 O4 70.4(3) . .
O36 Mo1 Co1 38.7(2) . .
O36 Mo1 O4 75.2(4) . .
O36 Mo1 O20 75.9(4) . .
O3 Mo2 O4 72.2(4) . .
O3 Mo2 O8 79.1(4) . .
O5 Mo2 O3 98.7(4) . .
O5 Mo2 O4 89.0(4) . .
O5 Mo2 O7 101.8(5) . .
O5 Mo2 O8 159.2(4) . .
O6 Mo2 O3 95.7(5) . .
O6 Mo2 O4 162.5(4) . .
O6 Mo2 O5 105.6(5) . .
O6 Mo2 O7 101.1(5) . .
O6 Mo2 O8 95.2(4) . .
O7 Mo2 O3 148.8(4) . .
O7 Mo2 O4 84.8(4) . .
O7 Mo2 O8 73.3(4) . .
O8 Mo2 O4 70.5(3) . .
O7 Mo3 O8 71.4(4) . .
O7 Mo3 O12 80.8(4) . .
O9 Mo3 O7 101.7(5) . .
O9 Mo3 O8 93.1(4) . .
O9 Mo3 O11 98.3(5) . .
O9 Mo3 O12 160.9(4) . .
O10 Mo3 O7 96.0(5) . .
O10 Mo3 O8 159.6(4) . .
O10 Mo3 O9 105.4(5) . .
O10 Mo3 O11 102.3(5) . .
O10 Mo3 O12 93.1(5) . .
O11 Mo3 O7 148.1(4) . .
O11 Mo3 O8 83.0(4) . .
O11 Mo3 O12 72.5(4) . .
O12 Mo3 O8 69.5(3) . .
O11 Mo4 O12 73.6(4) . .
O11 Mo4 O15 83.5(4) . .
O11 Mo4 O16 148.7(4) . .
O12 Mo4 O15 69.9(3) . .
O13 Mo4 O11 100.4(5) . .
O13 Mo4 O12 94.3(5) . .
O13 Mo4 O14 106.3(6) . .
O13 Mo4 O15 162.1(5) . .
O13 Mo4 O16 97.6(5) . .
O14 Mo4 O11 97.3(5) . .
O14 Mo4 O12 158.8(5) . .
O14 Mo4 O15 90.4(5) . .
O14 Mo4 O16 102.0(5) . .
O16 Mo4 O12 79.8(4) . .
O16 Mo4 O15 72.0(4) . .
O15 Mo5 Co1 75.1(2) . .
O15 Mo5 O19 69.8(3) . .
O16 Mo5 Co1 119.9(3) . .
O16 Mo5 O15 75.3(4) . .
O16 Mo5 O19 82.7(4) . .
O16 Mo5 O23 146.2(4) . .
O17 Mo5 Co1 134.1(4) . .
O17 Mo5 O15 98.1(5) . .
O17 Mo5 O16 101.0(5) . .
O17 Mo5 O18 105.6(6) . .
O17 Mo5 O19 166.3(4) . .
O17 Mo5 O23 96.3(4) . .
O18 Mo5 Co1 86.2(4) . .
O18 Mo5 O15 156.2(4) . .
O18 Mo5 O16 102.4(5) . .
O18 Mo5 O19 86.3(4) . .
O18 Mo5 O23 100.7(5) . .
O19 Mo5 Co1 38.1(2) . .
O23 Mo5 Co1 37.9(3) . .
O23 Mo5 O15 73.6(4) . .
O23 Mo5 O19 74.4(3) . .
O15 Mo6 Co2 37.8(3) . .
O15 Mo6 O20 74.7(3) . .
O15 Mo6 O23 73.7(4) . .
O20 Mo6 Co2 38.4(2) . .
O21 Mo6 Co2 86.0(3) . .
O21 Mo6 O15 100.5(5) . .
O21 Mo6 O20 85.9(4) . .
O21 Mo6 O23 154.8(4) . .
O21 Mo6 O24 104.3(5) . .
O22 Mo6 Co2 132.1(4) . .
O22 Mo6 O15 94.4(5) . .
O22 Mo6 O20 166.0(4) . .
O22 Mo6 O21 105.1(5) . .
O22 Mo6 O23 99.8(4) . .
O22 Mo6 O24 100.3(5) . .
O23 Mo6 Co2 74.5(2) . .
O23 Mo6 O20 68.9(3) . .
O24 Mo6 Co2 122.3(3) . .
O24 Mo6 O15 146.6(4) . .
O24 Mo6 O20 85.0(4) . .
O24 Mo6 O23 74.3(4) . .
O24 Mo7 O23 71.7(4) . .
O24 Mo7 O29 81.9(4) . .
O25 Mo7 O23 89.8(4) . .
O25 Mo7 O24 101.2(5) . .
O25 Mo7 O26 105.4(5) . .
O25 Mo7 O27 98.0(5) . .
O25 Mo7 O29 158.2(4) . .
O26 Mo7 O23 162.9(4) . .
O26 Mo7 O24 97.3(5) . .
O26 Mo7 O27 100.4(5) . .
O26 Mo7 O29 95.4(4) . .
O27 Mo7 O23 84.8(4) . .
O27 Mo7 O24 149.3(4) . .
O27 Mo7 O29 71.6(4) . .
O29 Mo7 O23 70.5(3) . .
O27 Mo8 O28 82.0(4) . .
O27 Mo8 O29 72.1(4) . .
O27 Mo8 O32 146.9(4) . .
O29 Mo8 O28 69.3(3) . .
O30 Mo8 O27 97.5(5) . .
O30 Mo8 O28 91.3(4) . .
O30 Mo8 O29 158.8(4) . .
O30 Mo8 O32 101.7(5) . .
O31 Mo8 O27 102.2(5) . .
O31 Mo8 O28 162.6(4) . .
O31 Mo8 O29 95.7(4) . .
O31 Mo8 O30 104.7(5) . .
O31 Mo8 O32 98.7(5) . .
O32 Mo8 O28 70.9(4) . .
O32 Mo8 O29 80.5(4) . .
O28 Mo9 O36 70.5(3) . .
O32 Mo9 O28 72.9(4) . .
O32 Mo9 O35 149.6(4) . .
O32 Mo9 O36 85.1(4) . .
O33 Mo9 O28 95.5(4) . .
O33 Mo9 O32 101.9(5) . .
O33 Mo9 O34 104.0(5) . .
O33 Mo9 O35 95.2(5) . .
O33 Mo9 O36 162.0(4) . .
O34 Mo9 O28 160.4(4) . .
O34 Mo9 O32 100.3(5) . .
O34 Mo9 O35 99.8(4) . .
O34 Mo9 O36 90.8(4) . .
O35 Mo9 O28 80.6(4) . .
O35 Mo9 O36 72.0(4) . .
O4 Mo10 Co2 38.6(3) . .
O4 Mo10 O19 76.3(4) . .
O4 Mo10 O36 75.7(4) . .
O19 Mo10 Co2 39.4(3) . .
O19 Mo10 O36 70.1(3) . .
O35 Mo10 Co2 125.9(3) . .
O35 Mo10 O4 149.7(4) . .
O35 Mo10 O19 87.4(4) . .
O35 Mo10 O36 74.8(4) . .
O36 Mo10 Co2 76.8(2) . .
O37 Mo10 Co2 90.5(3) . .
O37 Mo10 O4 102.9(4) . .
O37 Mo10 O19 91.4(4) . .
O37 Mo10 O35 102.8(5) . .
O37 Mo10 O36 161.3(4) . .
O38 Mo10 Co2 125.9(3) . .
O38 Mo10 O4 87.4(4) . .
O38 Mo10 O19 158.9(4) . .
O38 Mo10 O35 100.9(4) . .
O38 Mo10 O36 93.2(4) . .
O38 Mo10 O37 105.5(5) . .
C1 N1 C2 118.7(12) . .
C1 N1 Cu1 121.7(10) . .
C2 N1 Cu1 119.4(10) . .
C6 N2 C7 120.0(13) . .
C6 N2 C8 127.4(12) . .
C8 N2 C7 112.4(11) . .
C9 N3 C10 118.2(12) . .
C9 N3 Cu1 123.2(10) . .
C10 N3 Cu1 118.1(9) . .
C14 N4 C15 121.0(13) . .
C14 N4 C16 124.4(14) . 2_757
C15 N4 C16 114.2(13) . 2_757
Mo1 O2 Cu1 136.6(5) . .
Mo1 O3 Mo2 117.1(5) . .
Co2 O4 Mo1 100.0(4) . .
Co2 O4 Mo2 101.4(4) . .
Co2 O4 Mo10 99.7(4) . .
Mo1 O4 Mo2 91.0(3) . .
Mo10 O4 Mo1 102.5(4) . .
Mo10 O4 Mo2 152.5(5) . .
Mo2 O7 Mo3 118.5(5) . .
Co2 O8 Mo2 100.8(4) . .
Co2 O8 Mo3 102.1(4) . .
Mo2 O8 Mo3 92.1(3) . .
Mo4 O11 Mo3 116.2(5) . .
Co2 O12 Mo3 102.9(4) . .
Co2 O12 Mo4 103.0(4) . .
Mo4 O12 Mo3 92.1(4) . .
Co2 O15 Mo4 99.4(4) . .
Co2 O15 Mo5 101.9(4) . .
Co2 O15 Mo6 102.4(4) . .
Mo5 O15 Mo4 89.5(3) . .
Mo6 O15 Mo4 152.6(5) . .
Mo6 O15 Mo5 102.0(4) . .
Mo5 O16 Mo4 117.2(5) . .
Co1 O19 Co2 95.3(4) . .
Co1 O19 Mo5 89.8(4) . .
Co1 O19 Mo10 104.8(4) . .
Co2 O19 Mo5 98.0(4) . .
Co2 O19 Mo10 94.4(4) . .
Mo10 O19 Mo5 159.9(5) . .
Co1 O20 Co2 95.7(4) . .
Co1 O20 Mo1 94.0(4) . .
Co1 O20 Mo6 99.3(4) . .
Co2 O20 Mo1 102.8(4) . .
Co2 O20 Mo6 89.0(3) . .
Mo1 O20 Mo6 161.3(4) . .
Co1 O23 Mo5 102.9(4) . .
Co1 O23 Mo6 102.8(4) . .
Co1 O23 Mo7 100.9(4) . .
Mo5 O23 Mo6 102.9(4) . .
Mo5 O23 Mo7 148.9(5) . .
Mo6 O23 Mo7 91.0(3) . .
Mo6 O24 Mo7 117.9(5) . .
Mo8 O27 Mo7 117.8(5) . .
Co1 O28 Mo8 103.2(4) . .
Co1 O28 Mo9 101.8(4) . .
Mo9 O28 Mo8 92.9(3) . .
Co1 O29 Mo7 101.6(4) . .
Co1 O29 Mo8 103.3(4) . .
Mo8 O29 Mo7 93.6(3) . .
Mo9 O32 Mo8 117.2(5) . .
Mo10 O35 Mo9 117.7(5) . .
Co1 O36 Mo1 99.0(4) . .
Co1 O36 Mo9 101.3(4) . .
Co1 O36 Mo10 100.0(4) . .
Mo1 O36 Mo9 152.9(4) . .
Mo1 O36 Mo10 101.8(4) . .
Mo10 O36 Mo9 92.3(3) . .
Mo10 O38 Cu1 142.6(5) . .
C6 O40 Cu2 135.3(14) . .
N5 C17 C19 122.7(18) . .
N5 C18 C21 121.5(17) . .
C20 C19 C17 118.7(19) . .
C21 C20 C19 119.1(18) . .
C18 C21 C22 117.6(17) . .
C20 C21 C18 120.6(18) . .
C20 C21 C22 121.3(16) . .
N6 C22 C21 120.7(16) . .
O41 C22 C21 120(2) . .
O41 C22 N6 119.7(19) . .
C24 C23 N6 113.0(13) . .
C23 C24 N7 108.5(14) . .
N6 C25 C26 108.2(14) . .
N7 C26 C25 109.6(13) . .
N7 C27 C28 120.3(16) . .
O42 C27 C28 117.4(16) . .
O42 C27 N7 122.2(16) . .
C29 C28 C27 119.6(17) . .
C32 C28 C27 122.7(17) . .
C32 C28 C29 117.0(18) . .
N8 C29 C28 122.6(16) . .
N8 C30 C31 125.2(17) . .
C32 C31 C30 116.3(17) . .
C28 C32 C31 122.0(18) . .
N5 Cu3 O49 88.6(5) . .
N8 Cu3 N5 177.2(5) 2_756 .
N8 Cu3 O49 94.2(5) 2_756 .
O47 Cu3 N5 87.6(5) . .
O47 Cu3 N8 92.1(5) . 2_756
O47 Cu3 O48 172.0(5) . .
O47 Cu3 O49 91.9(5) . .
O48 Cu3 N5 89.0(5) . .
O48 Cu3 N8 90.9(4) . 2_756
O48 Cu3 O49 95.2(4) . .
C17 N5 C18 117.2(14) . .
C17 N5 Cu3 121.3(12) . .
C18 N5 Cu3 121.4(11) . .
C22 N6 C23 121.7(14) . .
C22 N6 C25 124.5(15) . .
C23 N6 C25 113.4(13) . .
C26 N7 C24 114.8(14) . .
C27 N7 C24 120.7(15) . .
C27 N7 C26 124.3(15) . .
C29 N8 Cu3 120.5(10) . 2_756
C30 N8 C29 116.6(14) . .
C30 N8 Cu3 122.6(11) . 2_756

loop_
_geom_bond_atom_site_label_1
_geom_bond_atom_site_label_2
_geom_bond_distance
_geom_bond_site_symmetry_2
C1 C5 1.365(18) .
C1 N1 1.360(18) .
C2 C3 1.34(2) .
C2 N1 1.371(19) .
C3 C4 1.37(2) .
C4 C5 1.39(2) .
C5 C6 1.54(2) .
C6 N2 1.287(19) .
C6 O40 1.235(19) .
C7 C8 1.49(2) 2_567
C7 N2 1.489(18) .
C8 C7 1.49(2) 2_567
C8 N2 1.484(17) .
C9 C11 1.39(2) .
C9 N3 1.351(18) .
C10 C13 1.404(19) .
C10 N3 1.362(18) .
C11 C12 1.38(2) .
C12 C13 1.38(2) .
C13 C14 1.53(2) .
C14 N4 1.34(2) .
C14 O39 1.230(19) .
C15 C16 1.45(2) .
C15 N4 1.44(2) .
C16 N4 1.48(2) 2_757
Co1 Co2 2.790(3) .
Co1 Mo1 2.983(2) .
Co1 Mo5 3.051(2) .
Co1 O19 1.882(9) .
Co1 O20 1.874(10) .
Co1 O23 1.925(9) .
Co1 O28 1.930(10) .
Co1 O29 1.940(9) .
Co1 O36 1.888(9) .
Co2 Mo6 3.037(2) .
Co2 Mo10 2.974(2) .
Co2 O4 1.880(9) .
Co2 O8 1.941(9) .
Co2 O12 1.938(9) .
Co2 O15 1.907(9) .
Co2 O19 1.895(10) .
Co2 O20 1.888(9) .
Cu1 N1 2.017(11) .
Cu1 N3 1.999(11) .
Cu1 O50 2.325(13) .
Cu1 O2 1.988(10) .
Cu1 O38 1.986(9) .
Cu2 O40 2.028(14) .
Cu2 O43 1.951(15) .
Cu2 O44 2.225(18) .
Cu2 O45 1.972(17) .
Cu2 O46 1.963(18) .
Mo1 O1 1.693(10) .
Mo1 O2 1.768(10) .
Mo1 O3 1.858(9) .
Mo1 O4 2.280(9) .
Mo1 O20 2.195(9) .
Mo1 O36 2.034(9) .
Mo2 O3 1.974(9) .
Mo2 O4 2.300(10) .
Mo2 O5 1.718(10) .
Mo2 O6 1.673(11) .
Mo2 O7 1.899(9) .
Mo2 O8 2.265(9) .
Mo3 O7 1.940(10) .
Mo3 O8 2.318(9) .
Mo3 O9 1.718(11) .
Mo3 O10 1.704(11) .
Mo3 O11 1.937(10) .
Mo3 O12 2.297(10) .
Mo4 O11 1.926(11) .
Mo4 O12 2.257(10) .
Mo4 O13 1.683(11) .
Mo4 O14 1.725(11) .
Mo4 O15 2.386(9) .
Mo4 O16 1.954(11) .
Mo5 O15 2.287(10) .
Mo5 O16 1.898(10) .
Mo5 O17 1.687(10) .
Mo5 O18 1.735(11) .
Mo5 O19 2.409(9) .
Mo5 O23 1.977(9) .
Mo6 O15 1.989(9) .
Mo6 O20 2.413(9) .
Mo6 O21 1.718(11) .
Mo6 O22 1.706(10) .
Mo6 O23 2.271(10) .
Mo6 O24 1.867(10) .
Mo7 O23 2.319(10) .
Mo7 O24 1.953(10) .
Mo7 O25 1.708(10) .
Mo7 O26 1.712(10) .
Mo7 O27 1.951(10) .
Mo7 O29 2.286(9) .
Mo8 O27 1.935(10) .
Mo8 O28 2.287(9) .
Mo8 O29 2.278(10) .
Mo8 O30 1.714(11) .
Mo8 O31 1.712(11) .
Mo8 O32 1.946(9) .
Mo9 O28 2.237(9) .
Mo9 O32 1.897(10) .
Mo9 O33 1.702(11) .
Mo9 O34 1.704(10) .
Mo9 O35 1.998(10) .
Mo9 O36 2.288(9) .
Mo10 O4 2.009(10) .
Mo10 O19 2.152(9) .
Mo10 O35 1.850(10) .
Mo10 O36 2.278(9) .
Mo10 O37 1.739(10) .
Mo10 O38 1.736(9) .
N4 C16 1.48(2) 2_757
C17 C19 1.36(2) .
C17 N5 1.32(2) .
C18 C21 1.35(2) .
C18 N5 1.35(2) .
C19 C20 1.35(3) .
C20 C21 1.33(3) .
C21 C22 1.52(3) .
C22 N6 1.34(3) .
C22 O41 1.27(2) .
C23 C24 1.42(2) .
C23 N6 1.46(2) .
C24 N7 1.48(2) .
C25 C26 1.51(2) .
C25 N6 1.49(2) .
C26 N7 1.44(2) .
C27 C28 1.48(2) .
C27 N7 1.31(2) .
C27 O42 1.26(2) .
C28 C29 1.41(2) .
C28 C32 1.37(3) .
C29 N8 1.356(19) .
C30 C31 1.38(2) .
C30 N8 1.35(2) .
C31 C32 1.38(3) .
Cu3 N5 2.019(12) .
Cu3 N8 2.012(13) 2_756
Cu3 O47 1.977(12) .
Cu3 O48 1.994(10) .
Cu3 O49 2.316(12) .
N8 Cu3 2.012(13) 2_756

loop_
_smtbx_masks_void_nr
_smtbx_masks_void_average_x
_smtbx_masks_void_average_y
_smtbx_masks_void_average_z
_smtbx_masks_void_volume
_smtbx_masks_void_count_electrons
1 0.101 0.000 0.000 734.0 327.7
2 0.444 0.938 0.407 7.2 0.0
3 0.556 0.062 0.593 7.2 0.0
